data_7226515
loop_
_publ_author_name
'Li, Yang-Guang'
'sun, meng'
'Ma, Yuan-Yuan'
'Tan, Hua-Qiao'
'Yan, Jian'
'Zang, Hongying'
'Shi, Hongfei'
'Wang, Yong-Hui'

_publ_section_title
;
 Lanthanum Molybdenum Oxide as a New Platform for Highly Selective
 Adsorption and Fast Separation of Organic Dyes
;
_journal_name_full 'RSC Adv.'
_journal_paper_doi 10.1039/C6RA14179J
_journal_year 2016
_chemical_formula_sum 'C8 H20 La4 Mo4 O28'
_chemical_formula_weight 1503.64
_chemical_name_systematic
; 
 ? 
;
_space_group_IT_number 2
_symmetry_cell_setting triclinic
_symmetry_space_group_name_Hall '-P 1'
_symmetry_space_group_name_H-M 'P -1'
_atom_sites_solution_hydrogens geom
_atom_sites_solution_primary direct
_atom_sites_solution_secondary difmap
_audit_creation_method SHELXL-97
_audit_update_record
;
2016-01-18 deposited with the CCDC.
2016-09-08 downloaded from the CCDC.
;
_cell_angle_alpha 91.4270(10)
_cell_angle_beta 107.7180(10)
_cell_angle_gamma 91.2630(10)
_cell_formula_units_Z 2
_cell_length_a 9.7835(6)
_cell_length_b 10.2650(6)
_cell_length_c 14.8005(9)
_cell_measurement_temperature 298(2)
_cell_volume 1414.75(15)
_computing_cell_refinement 'SAINT (Bruker, 1999)'
_computing_data_collection 'SMART (Bruker, 1997)'
_computing_data_reduction SAINT
_computing_molecular_graphics 'SHELXTL-PLUS (Sheldrick, 1990)'
_computing_publication_material SHELXL-97
_computing_structure_refinement 'SHELXL-97 (Sheldrick, 1997)'
_computing_structure_solution 'SHELXS-97 (Sheldrick, 1997)'
_diffrn_ambient_temperature 298(2)
_diffrn_detector_area_resol_mean 0.01
_diffrn_measured_fraction_theta_full 0.997
_diffrn_measured_fraction_theta_max 0.997
_diffrn_measurement_device_type 'Bruker APEX CCD area-detector'
_diffrn_measurement_method '\w scans'
_diffrn_radiation_monochromator graphite
_diffrn_radiation_source 'fine-focus sealed tube'
_diffrn_radiation_type MoK\a
_diffrn_radiation_wavelength 0.71073
_diffrn_reflns_av_R_equivalents 0.0240
_diffrn_reflns_av_sigmaI/netI 0.0447
_diffrn_reflns_limit_h_max 11
_diffrn_reflns_limit_h_min -11
_diffrn_reflns_limit_k_max 12
_diffrn_reflns_limit_k_min -10
_diffrn_reflns_limit_l_max 17
_diffrn_reflns_limit_l_min -13
_diffrn_reflns_number 8195
_diffrn_reflns_theta_full 25.00
_diffrn_reflns_theta_max 25.00
_diffrn_reflns_theta_min 1.45
_exptl_absorpt_coefficient_mu 7.721
_exptl_absorpt_correction_T_max 0.3371
_exptl_absorpt_correction_T_min 0.2484
_exptl_absorpt_correction_type multi-scan
_exptl_absorpt_process_details 'SADABS (Sheldrick, 1996)'
_exptl_crystal_colour colorless
_exptl_crystal_density_diffrn 3.530
_exptl_crystal_density_method 'not measured'
_exptl_crystal_description block
_exptl_crystal_F_000 1376
_exptl_crystal_size_max 0.25
_exptl_crystal_size_mid 0.21
_exptl_crystal_size_min 0.18
_refine_diff_density_max 0.933
_refine_diff_density_min -1.123
_refine_diff_density_rms 0.218
_refine_ls_extinction_method none
_refine_ls_goodness_of_fit_ref 0.989
_refine_ls_hydrogen_treatment mixed
_refine_ls_matrix_type full
_refine_ls_number_parameters 403
_refine_ls_number_reflns 4969
_refine_ls_number_restraints 69
_refine_ls_restrained_S_all 0.984
_refine_ls_R_factor_all 0.0600
_refine_ls_R_factor_gt 0.0308
_refine_ls_shift/su_max 0.000
_refine_ls_shift/su_mean 0.000
_refine_ls_structure_factor_coef Fsqd
_refine_ls_weighting_details 'calc w=1/[\s^2^(Fo^2^)+(0.0280P)^2^+0.0000P] where P=(Fo^2^+2Fc^2^)/3'
_refine_ls_weighting_scheme calc
_refine_ls_wR_factor_gt 0.0704
_refine_ls_wR_factor_ref 0.0827
_reflns_number_gt 2971
_reflns_number_total 4969
_reflns_threshold_expression >2sigma(I)
_cod_data_source_file c6ra14179j3.cif
_cod_data_source_block s9
_cod_depositor_comments
;
The following automatic conversions were performed:

'_symmetry_cell_setting' value 'Triclinic' changed to 'triclinic'
according to
/usr/data/users/saulius/crontab/automatic-downloads/rss-feeds/RSC/lib/dictionaries/cif_core.dic
dictionary named 'cif_core.dic' version 2.4.2 from 2011-04-26.

Automatic conversion script
Id: cif_fix_values 4268 2015-11-12 08:31:59Z antanas 
;
_cod_original_sg_symbol_H-M P-1
_cod_database_code 7226515

loop_
_symmetry_equiv_pos_as_xyz
'x, y, z'
'-x, -y, -z'

loop_
_atom_site_label
_atom_site_type_symbol
_atom_site_fract_x
_atom_site_fract_y
_atom_site_fract_z
_atom_site_U_iso_or_equiv
_atom_site_adp_type
_atom_site_occupancy
_atom_site_symmetry_multiplicity
_atom_site_calc_flag
_atom_site_refinement_flags
La1 La 0.10072(8) 0.43022(7) -0.17803(6) 0.00640(17) Uani 1 1 d .
La2 La -0.40533(8) -0.04785(7) -0.18094(6) 0.00690(17) Uani 1 1 d .
La3 La 0.15333(8) -0.19968(7) -0.32203(6) 0.00629(18) Uani 1 1 d .
La4 La -0.35116(8) 0.31918(7) -0.31930(6) 0.00713(18) Uani 1 1 d .
Mo1 Mo -0.02472(11) 0.16431(10) -0.38452(9) 0.0074(2) Uani 1 1 d .
Mo2 Mo -0.51226(11) 0.68045(10) -0.39047(9) 0.0075(2) Uani 1 1 d .
Mo3 Mo 0.26242(11) 0.06976(10) -0.11053(9) 0.0073(2) Uani 1 1 d .
Mo4 Mo -0.22735(11) -0.41217(10) -0.11463(9) 0.0074(2) Uani 1 1 d .
O1W O 0.3699(6) 0.3980(6) -0.1568(5) 0.0210(16) Uani 1 1 d U
H1WA H 0.4025 0.3330 -0.1233 0.025 Uiso 1 1 d R
H1WB H 0.4411 0.4451 -0.1592 0.025 Uiso 1 1 d R
O2W O -0.1511(6) -0.0168(6) -0.1938(5) 0.0237(17) Uani 1 1 d D
H2WA H -0.128(8) 0.031(7) -0.233(5) 0.028 Uiso 1 1 d D
H2WB H -0.092(7) -0.078(6) -0.177(7) 0.028 Uiso 1 1 d D
O3W O -0.0982(6) -0.2310(6) -0.3040(5) 0.0202(15) Uani 1 1 d .
H3WA H -0.1829 -0.2033 -0.3155 0.024 Uiso 1 1 d R
H3WB H -0.1032 -0.3135 -0.3016 0.024 Uiso 1 1 d R
O4W O -0.6216(6) 0.3522(6) -0.3444(5) 0.0235(16) Uani 1 1 d .
H4WA H -0.6462 0.4079 -0.3875 0.028 Uiso 1 1 d R
H4WB H -0.6977 0.3204 -0.3362 0.028 Uiso 1 1 d R
O1 O -0.6088(8) -0.1953(7) -0.1691(7) 0.013(2) Uani 1 1 d .
O2 O 0.3249(9) 0.0188(8) 0.0082(7) 0.016(2) Uani 1 1 d .
O3 O -0.0815(9) 0.2198(8) -0.5023(7) 0.013(2) Uani 1 1 d U
O4 O 0.0541(7) 0.5600(6) -0.3380(6) 0.0116(16) Uani 1 1 d U
O5 O -0.4228(8) 0.5340(7) -0.3858(6) 0.0176(19) Uani 1 1 d .
O7 O 0.1720(8) 0.2158(7) -0.1129(6) 0.0169(19) Uani 1 1 d .
O8 O -0.4805(8) 0.0961(7) -0.3330(5) 0.0169(18) Uani 1 1 d .
O9 O -0.3674(9) -0.5157(8) -0.1854(7) 0.0179(19) Uani 1 1 d .
O10 O 0.1433(9) -0.0512(7) -0.1830(7) 0.0181(19) Uani 1 1 d .
O11 O 0.0368(7) 0.0063(7) -0.3857(6) 0.0181(19) Uani 1 1 d .
O12 O -0.2899(7) -0.2534(7) -0.1168(6) 0.0177(19) Uani 1 1 d .
O13 O -0.3028(8) 0.1915(7) -0.1582(6) 0.0158(18) Uani 1 1 d .
O14 O -0.7731(8) -0.3440(6) -0.1686(6) 0.0158(18) Uani 1 1 d .
O15 O 0.1163(8) 0.2663(7) -0.3136(7) 0.0129(18) Uani 1 1 d .
O16 O -0.5742(9) 0.7286(8) -0.5103(7) 0.015(2) Uani 1 1 d .
O17 O -0.1249(8) 0.4286(8) -0.3340(7) 0.0124(19) Uani 1 1 d U
O18 O 0.4088(8) 0.1017(7) -0.1540(7) 0.0104(19) Uani 1 1 d .
O19 O -0.1703(9) 0.1588(8) -0.3358(7) 0.016(2) Uani 1 1 d .
O20 O -0.6597(9) 0.6529(8) -0.3488(7) 0.015(2) Uani 1 1 d .
O21 O -0.1223(9) 0.3200(8) -0.1601(7) 0.0132(19) Uani 1 1 d U
O22 O -0.0815(8) -0.4069(8) -0.1628(7) 0.013(2) Uani 1 1 d .
O23 O -0.6438(8) -0.0539(8) -0.3345(7) 0.015(2) Uani 1 1 d .
O24 O -0.1748(9) -0.4640(8) 0.0033(7) 0.014(2) Uani 1 1 d .
C1 C -0.0718(12) 0.5133(10) -0.3778(9) 0.008(2) Uani 1 1 d U
C2 C -0.1578(13) 0.5499(12) -0.4744(9) 0.016(3) Uani 1 1 d U
H2A H -0.2490 0.5038 -0.4919 0.024 Uiso 1 1 calc R
H2B H -0.1076 0.5275 -0.5188 0.024 Uiso 1 1 calc R
H2C H -0.1726 0.6420 -0.4748 0.024 Uiso 1 1 calc R
C3 C -0.5978(12) 0.0361(10) -0.3766(9) 0.011(2) Uani 1 1 d U
C4 C -0.6804(12) 0.0675(13) -0.4740(10) 0.022(3) Uani 1 1 d U
H4A H -0.7650 0.0119 -0.4949 0.033 Uiso 1 1 calc R
H4B H -0.6225 0.0542 -0.5153 0.033 Uiso 1 1 calc R
H4C H -0.7075 0.1569 -0.4754 0.033 Uiso 1 1 calc R
C5 C -0.6536(12) -0.2842(11) -0.1267(9) 0.013(3) Uani 1 1 d .
C6 C -0.5715(13) -0.3133(12) -0.0288(10) 0.024(3) Uani 1 1 d U
H6A H -0.6196 -0.3825 -0.0069 0.036 Uiso 1 1 calc R
H6B H -0.5641 -0.2369 0.0113 0.036 Uiso 1 1 calc R
H6C H -0.4771 -0.3396 -0.0269 0.036 Uiso 1 1 calc R
C7 C -0.1758(13) 0.2386(10) -0.1172(10) 0.015(3) Uani 1 1 d .
C8 C -0.0949(13) 0.2049(12) -0.0199(9) 0.021(3) Uani 1 1 d U
H8A H -0.1496 0.1420 0.0028 0.032 Uiso 1 1 calc R
H8B H -0.0773 0.2820 0.0206 0.032 Uiso 1 1 calc R
H8C H -0.0051 0.1689 -0.0196 0.032 Uiso 1 1 calc R
O6 O -0.3947(8) 0.8007(7) -0.3191(7) 0.0169(19) Uani 1 1 d .

loop_
_atom_site_aniso_label
_atom_site_aniso_U_11
_atom_site_aniso_U_22
_atom_site_aniso_U_33
_atom_site_aniso_U_23
_atom_site_aniso_U_13
_atom_site_aniso_U_12
La1 0.0063(3) 0.0077(3) 0.0048(4) 0.0005(2) 0.0011(3) -0.0001(2)
La2 0.0068(3) 0.0083(3) 0.0052(4) 0.0003(3) 0.0012(3) -0.0011(2)
La3 0.0067(4) 0.0074(3) 0.0044(4) -0.0002(2) 0.0012(3) -0.0001(2)
La4 0.0069(4) 0.0092(3) 0.0049(4) -0.0003(2) 0.0014(3) -0.0010(2)
Mo1 0.0087(5) 0.0083(5) 0.0050(6) -0.0004(4) 0.0016(4) 0.0019(4)
Mo2 0.0081(5) 0.0088(5) 0.0059(6) -0.0013(4) 0.0025(4) 0.0015(4)
Mo3 0.0082(5) 0.0087(5) 0.0039(6) -0.0006(4) 0.0000(4) 0.0014(4)
Mo4 0.0084(5) 0.0092(5) 0.0035(6) 0.0003(4) 0.0004(4) 0.0009(4)
O1W 0.010(3) 0.028(4) 0.023(4) 0.004(3) 0.002(3) -0.001(3)
O2W 0.014(4) 0.020(4) 0.041(5) 0.002(3) 0.014(4) 0.000(3)
O3W 0.018(3) 0.017(3) 0.027(4) -0.005(3) 0.008(3) 0.006(3)
O4W 0.013(3) 0.043(4) 0.015(4) 0.010(3) 0.005(3) 0.003(3)
O1 0.008(4) 0.011(4) 0.018(5) 0.005(3) 0.000(3) -0.005(3)
O2 0.020(4) 0.015(4) 0.015(5) -0.003(3) 0.010(4) -0.002(3)
O3 0.020(4) 0.012(4) 0.008(5) 0.003(3) 0.002(4) 0.004(3)
O4 0.009(3) 0.012(3) 0.012(3) 0.001(2) 0.000(3) 0.000(2)
O5 0.018(4) 0.014(4) 0.021(5) 0.002(3) 0.007(4) 0.006(3)
O7 0.025(4) 0.013(4) 0.016(4) 0.006(3) 0.011(4) 0.007(3)
O8 0.020(4) 0.016(4) 0.008(4) 0.004(3) -0.005(3) -0.009(3)
O9 0.015(4) 0.024(4) 0.016(5) -0.005(3) 0.007(4) 0.004(3)
O10 0.018(4) 0.018(4) 0.017(5) -0.009(3) 0.005(4) -0.005(3)
O11 0.019(4) 0.017(4) 0.017(4) 0.001(3) 0.002(4) 0.007(3)
O12 0.019(4) 0.016(4) 0.020(4) 0.006(3) 0.008(4) 0.009(3)
O13 0.020(4) 0.014(4) 0.013(4) -0.003(3) 0.005(3) -0.009(3)
O14 0.017(4) 0.014(4) 0.017(4) 0.004(3) 0.005(3) -0.007(3)
O15 0.008(4) 0.014(4) 0.015(4) -0.002(3) 0.002(3) -0.002(3)
O16 0.020(4) 0.008(4) 0.011(5) 0.003(3) -0.002(4) 0.005(3)
O17 0.006(4) 0.016(4) 0.015(4) 0.008(3) 0.002(3) -0.004(3)
O18 0.012(4) 0.006(4) 0.010(4) -0.003(3) 0.000(3) -0.001(3)
O19 0.018(4) 0.013(4) 0.022(5) 0.002(3) 0.011(4) 0.002(3)
O20 0.019(5) 0.014(4) 0.015(5) -0.002(3) 0.009(4) -0.003(3)
O21 0.018(4) 0.015(4) 0.007(4) 0.003(3) 0.004(3) -0.004(3)
O22 0.012(4) 0.014(4) 0.012(5) -0.003(3) 0.002(4) -0.004(3)
O23 0.010(4) 0.020(4) 0.016(5) 0.003(3) 0.006(4) -0.007(3)
O24 0.016(4) 0.015(4) 0.011(5) -0.002(3) 0.005(4) 0.003(3)
C1 0.008(4) 0.010(4) 0.007(4) 0.000(3) 0.004(3) 0.002(3)
C2 0.015(5) 0.028(5) 0.004(5) 0.001(4) 0.001(4) -0.002(4)
C3 0.015(5) 0.010(5) 0.008(5) -0.003(4) 0.003(4) -0.003(4)
C4 0.014(5) 0.035(6) 0.014(6) -0.001(5) 0.000(5) -0.011(4)
C5 0.015(6) 0.010(5) 0.016(6) 0.006(4) 0.006(5) 0.008(4)
C6 0.026(6) 0.020(5) 0.019(6) 0.011(5) -0.003(5) -0.012(4)
C7 0.017(6) 0.007(5) 0.024(7) 0.000(4) 0.010(5) 0.004(4)
C8 0.026(6) 0.024(5) 0.013(6) 0.001(4) 0.006(5) -0.015(4)
O6 0.011(4) 0.028(4) 0.011(4) -0.005(3) 0.003(3) -0.002(3)

loop_
_atom_type_symbol
_atom_type_description
_atom_type_scat_dispersion_real
_atom_type_scat_dispersion_imag
_atom_type_scat_source
C C 0.0033 0.0016 'International Tables Vol C Tables 4.2.6.8 and 6.1.1.4'
H H 0.0000 0.0000 'International Tables Vol C Tables 4.2.6.8 and 6.1.1.4'
O O 0.0106 0.0060 'International Tables Vol C Tables 4.2.6.8 and 6.1.1.4'
Mo Mo -1.6832 0.6857 'International Tables Vol C Tables 4.2.6.8 and 6.1.1.4'
La La -0.2871 2.4523 'International Tables Vol C Tables 4.2.6.8 and 6.1.1.4'

loop_
_geom_angle_atom_site_label_1
_geom_angle_atom_site_label_2
_geom_angle_atom_site_label_3
_geom_angle
_geom_angle_site_symmetry_1
_geom_angle_site_symmetry_3
O7 La1 O24 74.4(3) . 2
O7 La1 O21 73.5(2) . .
O24 La1 O21 85.6(3) 2 .
O7 La1 O22 134.8(3) . 1_565
O24 La1 O22 79.9(3) 2 1_565
O21 La1 O22 68.0(3) . 1_565
O7 La1 O14 135.5(2) . 1_665
O24 La1 O14 82.3(3) 2 1_665
O21 La1 O14 142.3(2) . 1_665
O22 La1 O14 74.7(2) 1_565 1_665
O7 La1 O1W 69.8(2) . .
O24 La1 O1W 85.8(2) 2 .
O21 La1 O1W 143.3(2) . .
O22 La1 O1W 144.4(3) 1_565 .
O14 La1 O1W 71.2(2) 1_665 .
O7 La1 O15 69.9(3) . .
O24 La1 O15 142.8(2) 2 .
O21 La1 O15 93.7(3) . .
O22 La1 O15 134.0(3) 1_565 .
O14 La1 O15 117.0(2) 1_665 .
O1W La1 O15 72.7(2) . .
O7 La1 O17 115.6(3) . .
O24 La1 O17 143.3(3) 2 .
O21 La1 O17 65.9(2) . .
O22 La1 O17 68.5(3) 1_565 .
O14 La1 O17 105.8(2) 1_665 .
O1W La1 O17 130.9(2) . .
O15 La1 O17 65.5(2) . .
O7 La1 O4 141.2(3) . .
O24 La1 O4 141.8(2) 2 .
O21 La1 O4 113.6(2) . .
O22 La1 O4 77.9(2) 1_565 .
O14 La1 O4 62.1(2) 1_665 .
O1W La1 O4 94.6(2) . .
O15 La1 O4 71.6(2) . .
O17 La1 O4 48.8(2) . .
O7 La1 C1 132.0(3) . .
O24 La1 C1 150.3(3) 2 .
O21 La1 C1 89.9(3) . .
O22 La1 C1 71.3(3) 1_565 .
O14 La1 C1 83.5(3) 1_665 .
O1W La1 C1 113.9(3) . .
O15 La1 C1 66.7(3) . .
O17 La1 C1 24.6(3) . .
O4 La1 C1 24.2(2) . .
O2 La2 O12 73.4(3) 2 .
O2 La2 O18 78.3(3) 2 1_455
O12 La2 O18 138.1(3) . 1_455
O2 La2 O1 89.3(3) 2 .
O12 La2 O1 75.1(2) . .
O18 La2 O1 74.3(3) 1_455 .
O2 La2 O2W 93.3(3) 2 .
O12 La2 O2W 77.4(2) . .
O18 La2 O2W 135.2(2) 1_455 .
O1 La2 O2W 150.3(2) . .
O2 La2 O6 143.8(2) 2 1_545
O12 La2 O6 70.8(3) . 1_545
O18 La2 O6 134.2(3) 1_455 1_545
O1 La2 O6 86.4(3) . 1_545
O2W La2 O6 74.1(2) . 1_545
O2 La2 O13 78.1(3) 2 .
O12 La2 O13 130.3(2) . .
O18 La2 O13 70.7(2) 1_455 .
O1 La2 O13 144.5(2) . .
O2W La2 O13 64.5(2) . .
O6 La2 O13 122.8(2) 1_545 .
O2 La2 O8 139.0(2) 2 .
O12 La2 O8 144.0(3) . .
O18 La2 O8 75.2(3) 1_455 .
O1 La2 O8 112.4(2) . .
O2W La2 O8 84.2(2) . .
O6 La2 O8 74.6(2) 1_545 .
O13 La2 O8 63.9(2) . .
O2 La2 O23 142.6(3) 2 .
O12 La2 O23 120.5(3) . .
O18 La2 O23 69.2(3) 1_455 .
O1 La2 O23 64.8(2) . .
O2W La2 O23 122.8(3) . .
O6 La2 O23 65.0(3) 1_545 .
O13 La2 O23 106.9(2) . .
O8 La2 O23 48.2(2) . .
O2 La2 C3 149.5(3) 2 .
O12 La2 C3 135.0(3) . .
O18 La2 C3 71.9(3) 1_455 .
O1 La2 C3 89.0(3) . .
O2W La2 C3 103.0(3) . .
O6 La2 C3 66.4(3) 1_545 .
O13 La2 C3 85.8(3) . .
O8 La2 C3 24.0(3) . .
O23 La2 C3 24.3(3) . .
O3 La3 O11 72.4(3) 2_554 .
O3 La3 O23 86.0(3) 2_554 1_655
O11 La3 O23 75.5(2) . 1_655
O3 La3 O20 77.9(3) 2_554 1_645
O11 La3 O20 138.1(3) . 1_645
O23 La3 O20 73.5(3) 1_655 1_645
O3 La3 O10 143.6(2) 2_554 .
O11 La3 O10 71.2(3) . .
O23 La3 O10 87.1(3) 1_655 .
O20 La3 O10 133.5(3) 1_645 .
O3 La3 O3W 97.4(2) 2_554 .
O11 La3 O3W 77.8(2) . .
O23 La3 O3W 150.7(2) 1_655 .
O20 La3 O3W 135.7(2) 1_645 .
O10 La3 O3W 72.9(2) . .
O3 La3 O4 83.0(3) 2_554 1_545
O11 La3 O4 131.5(2) . 1_545
O23 La3 O4 144.6(2) 1_655 1_545
O20 La3 O4 71.4(2) 1_645 1_545
O10 La3 O4 120.5(2) . 1_545
O3W La3 O4 64.41(19) . 1_545
O3 La3 O14 141.3(2) 2_554 1_655
O11 La3 O14 143.3(3) . 1_655
O23 La3 O14 112.7(2) 1_655 1_655
O20 La3 O14 75.9(3) 1_645 1_655
O10 La3 O14 73.6(2) . 1_655
O3W La3 O14 82.4(2) . 1_655
O4 La3 O14 61.8(2) 1_545 1_655
O3 La3 O1 140.5(3) 2_554 1_655
O11 La3 O1 120.9(3) . 1_655
O23 La3 O1 65.1(2) 1_655 1_655
O20 La3 O1 68.7(3) 1_645 1_655
O10 La3 O1 64.8(3) . 1_655
O3W La3 O1 121.1(2) . 1_655
O4 La3 O1 104.8(2) 1_545 1_655
O14 La3 O1 48.2(2) 1_655 1_655
O3 La3 C5 149.4(3) 2_554 1_655
O11 La3 C5 135.0(3) . 1_655
O23 La3 C5 89.0(3) 1_655 1_655
O20 La3 C5 71.7(3) 1_645 1_655
O10 La3 C5 66.0(3) . 1_655
O3W La3 C5 101.6(3) . 1_655
O4 La3 C5 83.8(3) 1_545 1_655
O14 La3 C5 24.3(3) 1_655 1_655
O1 La3 C5 24.0(3) 1_655 1_655
O16 La4 O5 77.4(3) 2_464 .
O16 La4 O19 77.5(3) 2_464 .
O5 La4 O19 134.0(3) . .
O16 La4 O17 88.7(3) 2_464 .
O5 La4 O17 74.1(2) . .
O19 La4 O17 67.4(3) . .
O16 La4 O8 77.6(3) 2_464 .
O5 La4 O8 134.1(2) . .
O19 La4 O8 75.4(3) . .
O17 La4 O8 142.4(2) . .
O16 La4 O4W 84.7(2) 2_464 .
O5 La4 O4W 69.3(2) . .
O19 La4 O4W 144.3(3) . .
O17 La4 O4W 143.4(2) . .
O8 La4 O4W 70.7(2) . .
O16 La4 O9 145.2(2) 2_464 1_565
O5 La4 O9 69.7(3) . 1_565
O19 La4 O9 134.7(3) . 1_565
O17 La4 O9 93.0(3) . 1_565
O8 La4 O9 118.1(3) . 1_565
O4W La4 O9 73.4(2) . 1_565
O16 La4 O13 138.8(2) 2_464 .
O5 La4 O13 141.2(3) . .
O19 La4 O13 78.6(3) . .
O17 La4 O13 112.1(2) . .
O8 La4 O13 64.2(2) . .
O4W La4 O13 96.0(2) . .
O9 La4 O13 71.7(2) 1_565 .
O16 La4 O21 143.1(3) 2_464 .
O5 La4 O21 116.0(3) . .
O19 La4 O21 68.9(3) . .
O17 La4 O21 65.1(2) . .
O8 La4 O21 107.0(2) . .
O4W La4 O21 131.8(2) . .
O9 La4 O21 65.8(2) 1_565 .
O13 La4 O21 48.0(2) . .
O16 La4 C7 148.1(3) 2_464 .
O5 La4 C7 131.8(3) . .
O19 La4 C7 72.1(3) . .
O17 La4 C7 88.3(3) . .
O8 La4 C7 85.6(3) . .
O4W La4 C7 115.2(3) . .
O9 La4 C7 66.7(3) 1_565 .
O13 La4 C7 24.2(3) . .
O21 La4 C7 23.8(3) . .
O11 Mo1 O15 108.9(3) . .
O11 Mo1 O3 109.1(4) . .
O15 Mo1 O3 109.9(4) . .
O11 Mo1 O19 107.6(3) . .
O15 Mo1 O19 110.5(4) . .
O3 Mo1 O19 110.9(4) . .
O5 Mo2 O20 108.0(3) . .
O5 Mo2 O6 109.6(4) . .
O20 Mo2 O6 110.4(4) . .
O5 Mo2 O16 108.9(4) . .
O20 Mo2 O16 109.3(4) . .
O6 Mo2 O16 110.6(4) . .
O7 Mo3 O18 107.4(3) . .
O7 Mo3 O2 108.9(4) . .
O18 Mo3 O2 110.3(4) . .
O7 Mo3 O10 109.5(4) . .
O18 Mo3 O10 110.7(4) . .
O2 Mo3 O10 110.1(4) . .
O12 Mo4 O24 109.0(4) . .
O12 Mo4 O9 108.7(3) . .
O24 Mo4 O9 109.7(4) . .
O12 Mo4 O22 106.8(3) . .
O24 Mo4 O22 112.1(4) . .
O9 Mo4 O22 110.3(4) . .
La1 O1W H1WA 112.5 . .
La1 O1W H1WB 136.7 . .
H1WA O1W H1WB 107.7 . .
La2 O2W H2WA 125(5) . .
La2 O2W H2WB 119(5) . .
H2WA O2W H2WB 110.5(18) . .
La3 O3W H3WA 147.7 . .
La3 O3W H3WB 100.3 . .
H3WA O3W H3WB 107.7 . .
La4 O4W H4WA 105.1 . .
La4 O4W H4WB 145.4 . .
H4WA O4W H4WB 107.7 . .
C5 O1 La2 149.2(8) . .
C5 O1 La3 95.3(7) . 1_455
La2 O1 La3 115.0(3) . 1_455
Mo3 O2 La2 155.7(5) . 2
Mo1 O3 La3 156.2(5) . 2_554
C1 O4 La3 130.2(6) . 1_565
C1 O4 La1 96.3(6) . .
La3 O4 La1 116.9(3) 1_565 .
Mo2 O5 La4 152.5(4) . .
Mo3 O7 La1 151.7(4) . .
C3 O8 La4 141.8(6) . .
C3 O8 La2 98.1(6) . .
La4 O8 La2 116.5(3) . .
Mo4 O9 La4 126.4(4) . 1_545
Mo3 O10 La3 133.8(4) . .
Mo1 O11 La3 158.3(5) . .
Mo4 O12 La2 159.7(5) . .
C7 O13 La2 131.3(6) . .
C7 O13 La4 97.3(7) . .
La2 O13 La4 114.2(3) . .
C5 O14 La1 140.7(6) . 1_445
C5 O14 La3 97.0(6) . 1_455
La1 O14 La3 118.1(3) 1_445 1_455
Mo1 O15 La1 126.0(4) . .
Mo2 O16 La4 152.0(4) . 2_464
C1 O17 La4 146.1(7) . .
C1 O17 La1 96.0(7) . .
La4 O17 La1 115.2(3) . .
Mo3 O18 La2 130.6(4) . 1_655
Mo1 O19 La4 134.3(4) . .
Mo2 O20 La3 132.7(4) . 1_465
C7 O21 La1 147.9(8) . .
C7 O21 La4 95.8(8) . .
La1 O21 La4 113.8(3) . .
Mo4 O22 La1 134.0(4) . 1_545
C3 O23 La3 149.6(7) . 1_455
C3 O23 La2 94.6(7) . .
La3 O23 La2 115.2(3) 1_455 .
Mo4 O24 La1 154.4(5) . 2
O4 C1 O17 118.8(10) . .
O4 C1 C2 122.2(10) . .
O17 C1 C2 119.0(11) . .
O4 C1 La1 59.5(6) . .
O17 C1 La1 59.4(6) . .
C2 C1 La1 178.3(9) . .
C1 C2 H2A 109.5 . .
C1 C2 H2B 109.5 . .
H2A C2 H2B 109.5 . .
C1 C2 H2C 109.5 . .
H2A C2 H2C 109.5 . .
H2B C2 H2C 109.5 . .
O8 C3 O23 118.7(10) . .
O8 C3 C4 121.6(10) . .
O23 C3 C4 119.7(11) . .
O8 C3 La2 57.9(5) . .
O23 C3 La2 61.1(6) . .
C4 C3 La2 174.1(8) . .
C3 C4 H4A 109.5 . .
C3 C4 H4B 109.5 . .
H4A C4 H4B 109.5 . .
C3 C4 H4C 109.5 . .
H4A C4 H4C 109.5 . .
H4B C4 H4C 109.5 . .
O1 C5 O14 119.3(11) . .
O1 C5 C6 119.7(12) . .
O14 C5 C6 121.0(10) . .
O1 C5 La3 60.7(6) . 1_455
O14 C5 La3 58.8(5) . 1_455
C6 C5 La3 173.0(8) . 1_455
C5 C6 H6A 109.5 . .
C5 C6 H6B 109.5 . .
H6A C6 H6B 109.5 . .
C5 C6 H6C 109.5 . .
H6A C6 H6C 109.5 . .
H6B C6 H6C 109.5 . .
O21 C7 O13 118.9(12) . .
O21 C7 C8 119.4(12) . .
O13 C7 C8 121.6(11) . .
O21 C7 La4 60.4(7) . .
O13 C7 La4 58.5(6) . .
C8 C7 La4 177.7(8) . .
C7 C8 H8A 109.5 . .
C7 C8 H8B 109.5 . .
H8A C8 H8B 109.5 . .
C7 C8 H8C 109.5 . .
H8A C8 H8C 109.5 . .
H8B C8 H8C 109.5 . .
Mo2 O6 La2 134.0(4) . 1_565

loop_
_geom_bond_atom_site_label_1
_geom_bond_atom_site_label_2
_geom_bond_distance
_geom_bond_site_symmetry_2
La1 O7 2.455(6) .
La1 O24 2.477(10) 2
La1 O21 2.524(8) .
La1 O22 2.526(7) 1_565
La1 O14 2.582(7) 1_665
La1 O1W 2.585(5) .
La1 O15 2.629(9) .
La1 O17 2.664(9) .
La1 O4 2.667(7) .
La1 C1 3.078(12) .
La2 O2 2.444(10) 2
La2 O12 2.486(6) .
La2 O18 2.521(7) 1_455
La2 O1 2.526(8) .
La2 O2W 2.566(6) .
La2 O6 2.567(9) 1_545
La2 O13 2.608(7) .
La2 O8 2.645(7) .
La2 O23 2.715(9) .
La2 C3 3.090(12) .
La3 O3 2.480(10) 2_554
La3 O11 2.492(7) .
La3 O23 2.513(8) 1_655
La3 O20 2.515(8) 1_645
La3 O10 2.558(9) .
La3 O3W 2.569(6) .
La3 O4 2.609(7) 1_545
La3 O14 2.662(7) 1_655
La3 O1 2.707(8) 1_655
La3 C5 3.090(12) 1_655
La4 O16 2.436(10) 2_464
La4 O5 2.466(7) .
La4 O19 2.505(7) .
La4 O17 2.531(8) .
La4 O8 2.565(7) .
La4 O4W 2.588(6) .
La4 O9 2.619(9) 1_565
La4 O13 2.668(8) .
La4 O21 2.712(9) .
La4 C7 3.104(13) .
Mo1 O11 1.744(7) .
Mo1 O15 1.761(9) .
Mo1 O3 1.774(9) .
Mo1 O19 1.782(8) .
Mo2 O5 1.748(7) .
Mo2 O20 1.753(8) .
Mo2 O6 1.760(9) .
Mo2 O16 1.778(9) .
Mo3 O7 1.753(7) .
Mo3 O18 1.767(8) .
Mo3 O2 1.773(9) .
Mo3 O10 1.777(9) .
Mo4 O12 1.751(7) .
Mo4 O24 1.762(9) .
Mo4 O9 1.764(9) .
Mo4 O22 1.779(8) .
O1W H1WA 0.8501 .
O1W H1WB 0.8499 .
O2W H2WA 0.849(10) .
O2W H2WB 0.853(10) .
O3W H3WA 0.8500 .
O3W H3WB 0.8499 .
O4W H4WA 0.8500 .
O4W H4WB 0.8499 .
O1 C5 1.263(14) .
O1 La3 2.707(8) 1_455
O2 La2 2.444(10) 2
O3 La3 2.480(10) 2_554
O4 C1 1.270(13) .
O4 La3 2.609(7) 1_565
O8 C3 1.269(13) .
O9 La4 2.619(9) 1_545
O13 C7 1.283(14) .
O14 C5 1.279(14) .
O14 La1 2.582(7) 1_445
O14 La3 2.662(7) 1_455
O16 La4 2.436(10) 2_464
O17 C1 1.288(13) .
O18 La2 2.521(7) 1_655
O20 La3 2.515(8) 1_465
O21 C7 1.258(14) .
O22 La1 2.526(7) 1_545
O23 C3 1.276(13) .
O23 La3 2.513(8) 1_455
O24 La1 2.477(10) 2
C1 C2 1.483(16) .
C2 H2A 0.9600 .
C2 H2B 0.9600 .
C2 H2C 0.9600 .
C3 C4 1.469(16) .
C4 H4A 0.9600 .
C4 H4B 0.9600 .
C4 H4C 0.9600 .
C5 C6 1.469(17) .
C5 La3 3.090(12) 1_455
C6 H6A 0.9600 .
C6 H6B 0.9600 .
C6 H6C 0.9600 .
C7 C8 1.471(17) .
C8 H8A 0.9600 .
C8 H8B 0.9600 .
C8 H8C 0.9600 .
O6 La2 2.567(9) 1_565
